data_7048381
loop_
_publ_author_name
'Ashida, Yoshiko'
'Manabe, Yumehiro'
'Yoshioka, Shota'
'Yoneda, Tomoki'
'Inokuma, Yasuhide'

_publ_section_title
;
 Control over coordination self-assembly of flexible, multidentate ligands
 by stepwise metal coordination of isopyrazole subunits.
;
_journal_issue 3
_journal_name_full 'Dalton transactions (Cambridge, England : 2003)'
_journal_page_first 818
_journal_page_last 822
_journal_paper_doi 10.1039/c8dt04935a
_journal_volume 48
_journal_year 2019
_chemical_formula_moiety 'C56 H84 N16 Pd2, 4(BF4), 2.574(H2O)'
_chemical_formula_sum 'C56 H89.15 B4 F16 N16 O2.57 Pd2'
_chemical_formula_weight 1587.79
_space_group_crystal_system monoclinic
_space_group_IT_number 14
_space_group_name_Hall '-P 2ybc'
_space_group_name_H-M_alt 'P 1 21/c 1'
_symmetry_space_group_name_Hall '-P 2ybc'
_symmetry_space_group_name_H-M 'P 1 21/c 1'
_atom_sites_solution_hydrogens mixed
_audit_creation_method SHELXL-2018/3
_audit_update_record
;
2018-12-15 deposited with the CCDC.
2018-12-18 downloaded from the CCDC.
;
_cell_angle_alpha 90
_cell_angle_beta 91.940(2)
_cell_angle_gamma 90
_cell_formula_units_Z 4
_cell_length_a 12.9729(3)
_cell_length_b 14.3355(3)
_cell_length_c 37.3886(7)
_cell_measurement_reflns_used 41119
_cell_measurement_temperature 123(2)
_cell_measurement_theta_max 29.6520
_cell_measurement_theta_min 2.6470
_cell_volume 6949.3(3)
_computing_structure_refinement 'SHELXL-2018/3 (Sheldrick, 2018)'
_computing_structure_solution 'SHELXT 2014/5 (Sheldrick, 2014)'
_diffrn_ambient_temperature 123(2)
_diffrn_detector 'CCD plate'
_diffrn_measured_fraction_theta_full 0.996
_diffrn_measured_fraction_theta_max 0.852
_diffrn_measurement_device 'four-circle diffractometer'
_diffrn_measurement_device_type 'XtaLAB AFC11 (RCD3): quarter-chi single'
_diffrn_radiation_monochromator mirror
_diffrn_radiation_probe x-ray
_diffrn_radiation_type MoK\a
_diffrn_radiation_wavelength 0.71073
_diffrn_reflns_av_R_equivalents 0.0388
_diffrn_reflns_av_unetI/netI 0.0323
_diffrn_reflns_Laue_measured_fraction_full 0.996
_diffrn_reflns_Laue_measured_fraction_max 0.852
_diffrn_reflns_limit_h_max 17
_diffrn_reflns_limit_h_min -17
_diffrn_reflns_limit_k_max 19
_diffrn_reflns_limit_k_min -17
_diffrn_reflns_limit_l_max 51
_diffrn_reflns_limit_l_min -51
_diffrn_reflns_number 72930
_diffrn_reflns_point_group_measured_fraction_full 0.996
_diffrn_reflns_point_group_measured_fraction_max 0.852
_diffrn_reflns_theta_full 25.242
_diffrn_reflns_theta_max 29.541
_diffrn_reflns_theta_min 2.406
_diffrn_source 'Rotating-anode X-ray tube (dual wavelength)'
_diffrn_source_type 'XtaLAB AFC11 (RCD3): quarter-chi single'
_exptl_absorpt_coefficient_mu 0.614
_exptl_absorpt_correction_T_max 1.00000
_exptl_absorpt_correction_T_min 0.72874
_exptl_absorpt_correction_type multi-scan
_exptl_absorpt_process_details
;
CrysAlisPro 1.171.39.43a (Rigaku Oxford Diffraction, 2018)
Empirical absorption correction using spherical harmonics,
 implemented in SCALE3 ABSPACK scaling algorithm.
;
_exptl_crystal_colour colorless
_exptl_crystal_density_diffrn 1.518
_exptl_crystal_density_method 'not measured'
_exptl_crystal_description block
_exptl_crystal_F_000 3255
_exptl_crystal_size_max 0.270
_exptl_crystal_size_mid 0.200
_exptl_crystal_size_min 0.070
_refine_diff_density_max 1.023
_refine_diff_density_min -1.028
_refine_diff_density_rms 0.085
_refine_ls_extinction_method none
_refine_ls_goodness_of_fit_ref 1.130
_refine_ls_hydrogen_treatment mixed
_refine_ls_matrix_type full
_refine_ls_number_parameters 1023
_refine_ls_number_reflns 16533
_refine_ls_number_restraints 21
_refine_ls_restrained_S_all 1.131
_refine_ls_R_factor_all 0.0576
_refine_ls_R_factor_gt 0.0472
_refine_ls_shift/su_max 0.002
_refine_ls_shift/su_mean 0.000
_refine_ls_structure_factor_coef Fsqd
_refine_ls_weighting_details 'w=1/[\s^2^(Fo^2^)+(0.0220P)^2^+16.7719P] where P=(Fo^2^+2Fc^2^)/3'
_refine_ls_weighting_scheme calc
_refine_ls_wR_factor_gt 0.0940
_refine_ls_wR_factor_ref 0.0971
_reflns_Friedel_coverage 0.000
_reflns_number_gt 14071
_reflns_number_total 16533
_reflns_threshold_expression 'I > 2\s(I)'
_cod_data_source_file c8dt04935a2.cif
_cod_data_source_block Pd2L2
_cod_depositor_comments 'Adding full bibliography for 7048378--7048381.cif.'
_cod_database_code 7048381
_shelx_shelxl_version_number 2018/3
_shelx_space_group_comment
;
The symmetry employed for this shelxl refinement is uniquely defined
by the following loop, which should always be used as a source of
symmetry information in preference to the above space-group names.
They are only intended as comments.
;
_shelx_estimated_absorpt_t_min 0.852
_shelx_estimated_absorpt_t_max 0.958

loop_
_space_group_symop_operation_xyz
'x, y, z'
'-x, y+1/2, -z+1/2'
'-x, -y, -z'
'x, -y-1/2, z-1/2'

loop_
_atom_site_label
_atom_site_type_symbol
_atom_site_fract_x
_atom_site_fract_y
_atom_site_fract_z
_atom_site_U_iso_or_equiv
_atom_site_adp_type
_atom_site_occupancy
_atom_site_site_symmetry_order
_atom_site_calc_flag
_atom_site_refinement_flags_posn
_atom_site_refinement_flags_adp
_atom_site_refinement_flags_occupancy
_atom_site_disorder_assembly
_atom_site_disorder_group
C1 C 0.8552(3) -0.0826(3) 0.41130(11) 0.0490(10) Uani 1 1 d . . . . .
H28 H 0.875834 -0.136894 0.425772 0.073 Uiso 1 1 calc R U . . .
H29 H 0.914011 -0.040116 0.409490 0.073 Uiso 1 1 calc R U . . .
H30 H 0.832655 -0.103217 0.387302 0.073 Uiso 1 1 calc R U . . .
C2 C 0.7691(2) -0.0334(2) 0.42848(9) 0.0302(7) Uani 1 1 d . . . . .
C3 C 0.7737(2) 0.0067(2) 0.46579(9) 0.0290(7) Uani 1 1 d . . . . .
C4 C 0.6671(2) 0.0465(2) 0.46670(8) 0.0237(6) Uani 1 1 d . . . . .
C5 C 0.6268(3) 0.0975(2) 0.49824(8) 0.0302(7) Uani 1 1 d . . . . .
H31 H 0.678007 0.145790 0.505364 0.036 Uiso 1 1 calc R U . . .
H32 H 0.623749 0.052643 0.518318 0.036 Uiso 1 1 calc R U . . .
C6 C 0.5216(3) 0.1449(2) 0.49432(8) 0.0286(7) Uani 1 1 d . . . . .
H33 H 0.468060 0.097343 0.488850 0.034 Uiso 1 1 calc R U . . .
H34 H 0.505034 0.175180 0.517218 0.034 Uiso 1 1 calc R U . . .
C7 C 0.5203(2) 0.2163(2) 0.46528(8) 0.0237(6) Uani 1 1 d . . . . .
C8 C 0.5409(3) 0.3192(2) 0.46780(9) 0.0287(7) Uani 1 1 d . . . . .
C9 C 0.5352(2) 0.3409(2) 0.42866(9) 0.0257(6) Uani 1 1 d . . . . .
C10 C 0.5547(3) 0.4344(2) 0.41312(10) 0.0336(8) Uani 1 1 d . . . . .
H35 H 0.617470 0.461301 0.424830 0.040 Uiso 1 1 calc R U . . .
H36 H 0.496057 0.476027 0.418209 0.040 Uiso 1 1 calc R U . . .
C11 C 0.5685(2) 0.4309(2) 0.37299(10) 0.0317(7) Uani 1 1 d . . . . .
H37 H 0.601135 0.489909 0.365538 0.038 Uiso 1 1 calc R U . . .
H38 H 0.616716 0.379564 0.367763 0.038 Uiso 1 1 calc R U . . .
C12 C 0.4717(2) 0.4171(2) 0.35080(8) 0.0224(6) Uani 1 1 d . . . . .
C13 C 0.4599(2) 0.3558(2) 0.31827(9) 0.0257(7) Uani 1 1 d . . . . .
C14 C 0.3526(2) 0.3831(2) 0.30674(8) 0.0233(6) Uani 1 1 d . . . . .
C15 C 0.2886(3) 0.3488(2) 0.27527(9) 0.0315(7) Uani 1 1 d . . . . .
H39 H 0.216929 0.339050 0.282781 0.038 Uiso 1 1 calc R U . . .
H40 H 0.315781 0.287779 0.267565 0.038 Uiso 1 1 calc R U . . .
C16 C 0.2874(3) 0.4158(2) 0.24357(9) 0.0324(7) Uani 1 1 d . . . . .
H41 H 0.359702 0.426421 0.236954 0.039 Uiso 1 1 calc R U . . .
H42 H 0.252007 0.384214 0.223059 0.039 Uiso 1 1 calc R U . . .
C17 C 0.2380(2) 0.5085(2) 0.24811(8) 0.0241(6) Uani 1 1 d . . . . .
C18 C 0.2223(2) 0.5749(3) 0.21735(8) 0.0290(7) Uani 1 1 d . . . . .
C19 C 0.1875(3) 0.6582(3) 0.23780(9) 0.0328(8) Uani 1 1 d . . . . .
C20 C 0.1643(4) 0.7513(3) 0.22157(12) 0.0555(12) Uani 1 1 d . . . . .
H1 H 0.149494 0.796064 0.240513 0.083 Uiso 1 1 calc R U . . .
H2 H 0.104314 0.746097 0.205060 0.083 Uiso 1 1 calc R U . . .
H3 H 0.224023 0.772802 0.208456 0.083 Uiso 1 1 calc R U . . .
N1 N 0.6817(2) -0.02055(19) 0.41206(7) 0.0261(6) Uani 1 1 d . . . . .
C21 C 0.7905(3) -0.0695(3) 0.49452(10) 0.0389(8) Uani 1 1 d . . . . .
H4 H 0.788694 -0.041301 0.518359 0.058 Uiso 1 1 calc R U . . .
H5 H 0.857746 -0.099207 0.491498 0.058 Uiso 1 1 calc R U . . .
H6 H 0.735927 -0.116513 0.491940 0.058 Uiso 1 1 calc R U . . .
C22 C 0.8567(3) 0.0830(3) 0.47004(12) 0.0485(11) Uani 1 1 d . . . . .
H7 H 0.842724 0.132615 0.452508 0.073 Uiso 1 1 calc R U . . .
H8 H 0.924721 0.055913 0.466067 0.073 Uiso 1 1 calc R U . . .
H9 H 0.855539 0.109053 0.494261 0.073 Uiso 1 1 calc R U . . .
N2 N 0.6180(2) 0.02988(17) 0.43655(6) 0.0213(5) Uani 1 1 d . . . . .
N3 N 0.50201(19) 0.19260(17) 0.43285(7) 0.0207(5) Uani 1 1 d . . . . .
C23 C 0.6460(3) 0.3429(3) 0.48564(10) 0.0381(8) Uani 1 1 d . . . . .
H10 H 0.700617 0.310637 0.473057 0.057 Uiso 1 1 calc R U . . .
H11 H 0.646994 0.322746 0.510699 0.057 Uiso 1 1 calc R U . . .
H12 H 0.657334 0.410386 0.484551 0.057 Uiso 1 1 calc R U . . .
C24 C 0.4510(3) 0.3684(3) 0.48636(11) 0.0449(9) Uani 1 1 d . . . . .
H13 H 0.458125 0.436152 0.483816 0.067 Uiso 1 1 calc R U . . .
H14 H 0.452637 0.351999 0.511812 0.067 Uiso 1 1 calc R U . . .
H15 H 0.385222 0.348377 0.475193 0.067 Uiso 1 1 calc R U . . .
N4 N 0.5101(2) 0.27002(17) 0.40895(7) 0.0243(5) Uani 1 1 d . . . . .
N5 N 0.38981(19) 0.46348(17) 0.35735(7) 0.0210(5) Uani 1 1 d . . . . .
C25 C 0.5427(3) 0.3740(3) 0.29036(11) 0.0418(9) Uani 1 1 d . . . . .
H16 H 0.530663 0.332829 0.269731 0.063 Uiso 1 1 calc R U . . .
H17 H 0.611235 0.361702 0.301155 0.063 Uiso 1 1 calc R U . . .
H18 H 0.538728 0.439205 0.282504 0.063 Uiso 1 1 calc R U . . .
C26 C 0.4609(3) 0.2510(2) 0.32795(9) 0.0289(7) Uani 1 1 d . . . . .
H19 H 0.407827 0.238386 0.345336 0.043 Uiso 1 1 calc R U . . .
H20 H 0.528763 0.234130 0.338351 0.043 Uiso 1 1 calc R U . . .
H21 H 0.446934 0.213930 0.306295 0.043 Uiso 1 1 calc R U . . .
N6 N 0.31624(19) 0.44042(17) 0.32949(6) 0.0201(5) Uani 1 1 d . . . . .
N7 N 0.20531(19) 0.54550(18) 0.27706(6) 0.0221(5) Uani 1 1 d . . . . .
C27 C 0.3160(3) 0.5900(3) 0.19441(10) 0.0408(9) Uani 1 1 d . . . . .
H22 H 0.374720 0.610290 0.209660 0.061 Uiso 1 1 calc R U . . .
H23 H 0.300130 0.637950 0.176372 0.061 Uiso 1 1 calc R U . . .
H24 H 0.333323 0.531467 0.182479 0.061 Uiso 1 1 calc R U . . .
C28 C 0.1307(3) 0.5407(3) 0.19349(11) 0.0516(11) Uani 1 1 d . . . . .
H25 H 0.149482 0.482310 0.181724 0.077 Uiso 1 1 calc R U . . .
H26 H 0.113628 0.587982 0.175315 0.077 Uiso 1 1 calc R U . . .
H27 H 0.070855 0.530036 0.208255 0.077 Uiso 1 1 calc R U . . .
N8 N 0.1750(2) 0.6412(2) 0.27112(7) 0.0308(6) Uani 1 1 d . . . . .
Pd1 Pd 0.47927(2) 0.06287(2) 0.41509(2) 0.01639(5) Uani 1 1 d . . . . .
Pd2 Pd 0.17790(2) 0.49856(2) 0.32672(2) 0.01868(6) Uani 1 1 d . . . . .
C29 C 0.4777(4) -0.3166(2) 0.40831(11) 0.0511(12) Uani 1 1 d . . . . .
H43 H 0.542475 -0.344238 0.400667 0.077 Uiso 1 1 calc R U . . .
H44 H 0.419387 -0.351431 0.397622 0.077 Uiso 1 1 calc R U . . .
H45 H 0.475080 -0.319437 0.434451 0.077 Uiso 1 1 calc R U . . .
C30 C 0.4719(3) -0.2174(2) 0.39642(8) 0.0283(7) Uani 1 1 d . . . . .
C31 C 0.4668(2) -0.1892(2) 0.35754(8) 0.0237(6) Uani 1 1 d . . . . .
C32 C 0.4544(2) -0.0870(2) 0.36268(7) 0.0186(6) Uani 1 1 d . . . . .
C33 C 0.4365(2) -0.0138(2) 0.33502(7) 0.0230(6) Uani 1 1 d . . . . .
H73 H 0.454079 -0.038992 0.311331 0.028 Uiso 1 1 calc R U . . .
H74 H 0.482598 0.039847 0.340343 0.028 Uiso 1 1 calc R U . . .
C34 C 0.3243(2) 0.0197(2) 0.33357(8) 0.0236(6) Uani 1 1 d . . . . .
H75 H 0.314449 0.059670 0.312129 0.028 Uiso 1 1 calc R U . . .
H76 H 0.279479 -0.035602 0.330025 0.028 Uiso 1 1 calc R U . . .
C35 C 0.2871(2) 0.07253(19) 0.36497(8) 0.0189(5) Uani 1 1 d . . . . .
C36 C 0.1790(2) 0.1104(2) 0.36660(8) 0.0218(6) Uani 1 1 d . . . . .
C37 C 0.1869(2) 0.15433(19) 0.40286(8) 0.0204(6) Uani 1 1 d . . . . .
C38 C 0.0979(3) 0.1950(2) 0.42169(9) 0.0287(7) Uani 1 1 d . . . . .
H77 H 0.069284 0.146494 0.437393 0.034 Uiso 1 1 calc R U . . .
H78 H 0.043434 0.211534 0.403599 0.034 Uiso 1 1 calc R U . . .
C39 C 0.1227(3) 0.2812(2) 0.44428(9) 0.0314(8) Uani 1 1 d . . . . .
H79 H 0.068288 0.289698 0.461937 0.038 Uiso 1 1 calc R U . . .
H80 H 0.188916 0.271259 0.457679 0.038 Uiso 1 1 calc R U . . .
C40 C 0.1301(2) 0.3676(2) 0.42219(8) 0.0237(6) Uani 1 1 d . . . . .
C41 C 0.1033(2) 0.4636(2) 0.43525(8) 0.0236(6) Uani 1 1 d . . . . .
C42 C 0.1192(2) 0.5159(2) 0.40138(8) 0.0205(6) Uani 1 1 d . . . . .
C43 C 0.1034(3) 0.6173(2) 0.39441(8) 0.0258(6) Uani 1 1 d . . . . .
H81 H 0.157709 0.639857 0.378556 0.031 Uiso 1 1 calc R U . . .
H82 H 0.110746 0.651755 0.417315 0.031 Uiso 1 1 calc R U . . .
C44 C -0.0021(3) 0.6386(2) 0.37707(9) 0.0288(7) Uani 1 1 d . . . . .
H83 H -0.055277 0.618408 0.393795 0.035 Uiso 1 1 calc R U . . .
H84 H -0.008240 0.707160 0.374534 0.035 Uiso 1 1 calc R U . . .
C45 C -0.0274(2) 0.5959(2) 0.34142(8) 0.0249(6) Uani 1 1 d . . . . .
C46 C -0.1327(2) 0.6016(2) 0.32360(8) 0.0271(7) Uani 1 1 d . . . . .
C47 C -0.1113(3) 0.5511(3) 0.28973(9) 0.0323(7) Uani 1 1 d . . . . .
C48 C -0.1878(3) 0.5346(3) 0.25973(10) 0.0491(11) Uani 1 1 d . . . . .
H46 H -0.156116 0.496607 0.241273 0.074 Uiso 1 1 calc R U . . .
H47 H -0.209698 0.594530 0.249428 0.074 Uiso 1 1 calc R U . . .
H48 H -0.247846 0.501749 0.268767 0.074 Uiso 1 1 calc R U . . .
N9 N 0.4734(2) -0.14808(17) 0.41819(7) 0.0284(6) Uani 1 1 d . . . . .
C49 C 0.5757(3) -0.2036(3) 0.34251(10) 0.0366(8) Uani 1 1 d . . . . .
H49 H 0.576695 -0.179691 0.317974 0.055 Uiso 1 1 calc R U . . .
H50 H 0.592371 -0.270306 0.342560 0.055 Uiso 1 1 calc R U . . .
H51 H 0.626768 -0.170030 0.357509 0.055 Uiso 1 1 calc R U . . .
C50 C 0.3835(3) -0.2376(3) 0.33468(10) 0.0369(8) Uani 1 1 d . . . . .
H52 H 0.316599 -0.229854 0.345734 0.055 Uiso 1 1 calc R U . . .
H53 H 0.399593 -0.304230 0.332905 0.055 Uiso 1 1 calc R U . . .
H54 H 0.380620 -0.210007 0.310691 0.055 Uiso 1 1 calc R U . . .
N10 N 0.46372(18) -0.06659(16) 0.39649(6) 0.0175(5) Uani 1 1 d . . . . .
N11 N 0.33935(18) 0.09500(16) 0.39352(6) 0.0174(5) Uani 1 1 d . . . . .
C51 C 0.0956(2) 0.0340(2) 0.36429(10) 0.0318(7) Uani 1 1 d . . . . .
H55 H 0.108059 -0.011408 0.383529 0.048 Uiso 1 1 calc R U . . .
H56 H 0.098121 0.002491 0.341082 0.048 Uiso 1 1 calc R U . . .
H57 H 0.027521 0.062471 0.366782 0.048 Uiso 1 1 calc R U . . .
C52 C 0.1576(3) 0.1839(2) 0.33699(9) 0.0282(7) Uani 1 1 d . . . . .
H58 H 0.091355 0.214441 0.340952 0.042 Uiso 1 1 calc R U . . .
H59 H 0.155112 0.153218 0.313555 0.042 Uiso 1 1 calc R U . . .
H60 H 0.212722 0.230691 0.337697 0.042 Uiso 1 1 calc R U . . .
N12 N 0.27673(19) 0.14735(16) 0.41784(6) 0.0199(5) Uani 1 1 d . . . . .
N13 N 0.1575(2) 0.36562(17) 0.38933(7) 0.0227(5) Uani 1 1 d . . . . .
C53 C 0.1790(3) 0.4974(3) 0.46501(9) 0.0365(8) Uani 1 1 d . . . . .
H61 H 0.249357 0.496505 0.456244 0.055 Uiso 1 1 calc R U . . .
H62 H 0.174914 0.456205 0.485815 0.055 Uiso 1 1 calc R U . . .
H63 H 0.161069 0.561198 0.471924 0.055 Uiso 1 1 calc R U . . .
C54 C -0.0093(3) 0.4699(2) 0.44715(9) 0.0312(7) Uani 1 1 d . . . . .
H64 H -0.026311 0.535011 0.452301 0.047 Uiso 1 1 calc R U . . .
H65 H -0.017374 0.432134 0.468733 0.047 Uiso 1 1 calc R U . . .
H66 H -0.055763 0.446462 0.427975 0.047 Uiso 1 1 calc R U . . .
N14 N 0.15027(19) 0.46047(17) 0.37693(6) 0.0201(5) Uani 1 1 d . . . . .
N15 N 0.0337(2) 0.54856(18) 0.32191(7) 0.0237(5) Uani 1 1 d . . . . .
C55 C -0.2095(3) 0.5437(3) 0.34516(11) 0.0435(9) Uani 1 1 d . . . . .
H67 H -0.275541 0.539667 0.331746 0.065 Uiso 1 1 calc R U . . .
H68 H -0.219850 0.573915 0.368271 0.065 Uiso 1 1 calc R U . . .
H69 H -0.181745 0.480828 0.349132 0.065 Uiso 1 1 calc R U . . .
C56 C -0.1705(3) 0.7020(3) 0.31832(11) 0.0397(9) Uani 1 1 d . . . . .
H70 H -0.119922 0.737263 0.304903 0.059 Uiso 1 1 calc R U . . .
H71 H -0.179064 0.731330 0.341709 0.059 Uiso 1 1 calc R U . . .
H72 H -0.236845 0.701688 0.304955 0.059 Uiso 1 1 calc R U . . .
N16 N -0.0188(2) 0.5197(2) 0.28885(7) 0.0310(6) Uani 1 1 d . . . . .
B1 B 0.1762(4) 0.7650(4) 0.11767(14) 0.0539(14) Uani 1 1 d . . . . .
F1 F 0.2511(2) 0.7808(2) 0.14299(7) 0.0665(8) Uani 1 1 d . . . . .
F2 F 0.2044(5) 0.7842(4) 0.08523(9) 0.157(2) Uani 1 1 d . . . . .
F3 F 0.0952(3) 0.8272(3) 0.12479(14) 0.1239(16) Uani 1 1 d . . . . .
F4 F 0.1351(3) 0.6770(2) 0.12070(9) 0.0818(10) Uani 1 1 d . . . . .
B2 B 0.1914(3) 0.8425(3) 0.42030(10) 0.0288(8) Uani 1 1 d . . . . .
F5A F 0.2467(14) 0.9208(11) 0.4220(5) 0.105(6) Uani 0.426(9) 1 d . . P A 1
F6A F 0.2103(8) 0.8299(11) 0.3846(4) 0.042(3) Uani 0.426(9) 1 d . . P A 1
F7A F 0.0866(7) 0.8399(5) 0.4248(3) 0.0354(18) Uani 0.426(9) 1 d . . P A 1
F8A F 0.2420(12) 0.7739(12) 0.4407(5) 0.030(3) Uani 0.426(9) 1 d . . P A 1
F5B F 0.1741(11) 0.8219(8) 0.3850(3) 0.100(4) Uani 0.574(9) 1 d . . P A 2
F6B F 0.1005(10) 0.8529(10) 0.4352(4) 0.127(6) Uani 0.574(9) 1 d . . P A 2
F7B F 0.2312(8) 0.9286(6) 0.42892(19) 0.0404(19) Uani 0.574(9) 1 d . . P A 2
F8B F 0.2406(13) 0.7700(12) 0.4370(5) 0.073(5) Uani 0.574(9) 1 d . . P A 2
B3 B 0.5307(3) 0.6237(3) 0.26862(9) 0.0281(8) Uani 1 1 d D . . . .
F9A F 0.5357(5) 0.7184(2) 0.26475(9) 0.0466(16) Uani 0.624(9) 1 d D . P B 3
F10A F 0.5898(4) 0.5989(4) 0.29963(13) 0.0362(11) Uani 0.624(9) 1 d D . P B 3
F11A F 0.5714(6) 0.5799(6) 0.2395(2) 0.0421(17) Uani 0.624(9) 1 d D . P B 3
F12A F 0.4324(3) 0.5928(4) 0.27301(10) 0.0429(14) Uani 0.624(9) 1 d D . P B 3
F9B F 0.4332(5) 0.6660(8) 0.2616(2) 0.064(3) Uani 0.376(9) 1 d D . P B 4
F10B F 0.5336(11) 0.5875(6) 0.3019(2) 0.059(3) Uani 0.376(9) 1 d D . P B 4
F11B F 0.5446(17) 0.5564(11) 0.2427(4) 0.093(7) Uani 0.376(9) 1 d D . P B 4
F12B F 0.6044(8) 0.6888(7) 0.2642(2) 0.063(3) Uani 0.376(9) 1 d D . P B 4
O1 O 0.0512(2) 0.3593(3) 0.24210(10) 0.0612(9) Uani 1 1 d D . . . .
H1W H 0.022(4) 0.401(3) 0.2557(13) 0.092 Uiso 1 1 d D U . . .
H2W H 0.001(3) 0.347(4) 0.2258(12) 0.092 Uiso 1 1 d D U . . .
O2 O 0.9013(3) 0.3008(2) 0.18726(8) 0.0506(7) Uani 1 1 d D . . . .
H3W H 0.874(4) 0.252(2) 0.1952(12) 0.076 Uiso 1 1 d D U . . .
H4W H 0.882(4) 0.305(4) 0.1655(6) 0.076 Uiso 1 1 d D U . . .
O3 O 0.9683(5) 0.2088(4) 0.01848(17) 0.067(2) Uani 0.574(9) 1 d D . P A 2
H5W H 0.943(7) 0.262(4) 0.024(3) 0.101 Uiso 0.574(9) 1 d D U P A 2
H6W H 1.031(3) 0.215(7) 0.025(3) 0.101 Uiso 0.574(9) 1 d D U P A 2
B4 B -0.2467(4) 0.6775(4) 0.44506(13) 0.0485(12) Uani 1 1 d . . . . .
F13A F -0.2787(15) 0.5910(11) 0.4398(6) 0.131(7) Uani 0.44(3) 1 d . . P C 5
F14A F -0.2942(13) 0.7299(13) 0.4670(5) 0.087(5) Uani 0.44(3) 1 d . . P C 5
F15A F -0.251(2) 0.6923(16) 0.4124(4) 0.112(7) Uani 0.44(3) 1 d . . P C 5
F16A F -0.1403(8) 0.6787(10) 0.4548(4) 0.074(4) Uani 0.44(3) 1 d . . P C 5
F13B F -0.1721(19) 0.6848(8) 0.4691(5) 0.126(7) Uani 0.56(3) 1 d . . P C 6
F14B F -0.3224(10) 0.7478(6) 0.4529(5) 0.077(4) Uani 0.56(3) 1 d . . P C 6
F15B F -0.2211(17) 0.7044(10) 0.4110(4) 0.106(6) Uani 0.56(3) 1 d . . P C 6
F16B F -0.2875(7) 0.5884(6) 0.4527(3) 0.055(2) Uani 0.56(3) 1 d . . P C 6

loop_
_atom_site_aniso_label
_atom_site_aniso_U_11
_atom_site_aniso_U_22
_atom_site_aniso_U_33
_atom_site_aniso_U_23
_atom_site_aniso_U_13
_atom_site_aniso_U_12
C1 0.0250(18) 0.075(3) 0.047(2) 0.005(2) 0.0029(16) 0.0081(19)
C2 0.0214(15) 0.0360(18) 0.0331(17) 0.0092(14) -0.0018(13) -0.0025(13)
C3 0.0247(16) 0.0331(17) 0.0285(16) 0.0096(14) -0.0078(12) -0.0066(13)
C4 0.0279(16) 0.0188(14) 0.0240(15) 0.0065(11) -0.0057(12) -0.0055(12)
C5 0.046(2) 0.0262(16) 0.0182(14) 0.0010(12) -0.0091(14) -0.0071(14)
C6 0.042(2) 0.0285(16) 0.0152(14) -0.0038(12) 0.0005(13) -0.0034(14)
C7 0.0253(16) 0.0238(15) 0.0220(15) -0.0045(12) -0.0015(12) -0.0019(12)
C8 0.0350(18) 0.0201(15) 0.0304(17) -0.0057(13) -0.0070(14) -0.0026(13)
C9 0.0212(15) 0.0216(15) 0.0336(17) -0.0002(13) -0.0087(13) 0.0003(12)
C10 0.0322(18) 0.0193(15) 0.048(2) 0.0030(14) -0.0168(15) -0.0056(13)
C11 0.0205(15) 0.0213(15) 0.053(2) 0.0092(15) -0.0003(14) -0.0039(12)
C12 0.0202(14) 0.0155(13) 0.0320(16) 0.0081(11) 0.0053(12) -0.0014(11)
C13 0.0284(16) 0.0212(15) 0.0282(16) 0.0024(12) 0.0125(13) 0.0043(12)
C14 0.0317(16) 0.0188(14) 0.0197(14) 0.0036(11) 0.0064(12) 0.0024(12)
C15 0.045(2) 0.0259(16) 0.0236(16) -0.0046(13) 0.0003(14) -0.0009(14)
C16 0.043(2) 0.0343(18) 0.0203(15) -0.0045(13) 0.0006(14) 0.0000(15)
C17 0.0201(14) 0.0337(17) 0.0183(13) 0.0001(12) -0.0019(11) -0.0041(13)
C18 0.0240(16) 0.0432(19) 0.0198(14) 0.0059(13) -0.0005(12) 0.0007(14)
C19 0.0318(18) 0.0410(19) 0.0260(17) 0.0107(14) 0.0083(14) 0.0058(15)
C20 0.076(3) 0.049(2) 0.043(2) 0.023(2) 0.020(2) 0.019(2)
N1 0.0241(13) 0.0300(14) 0.0241(13) 0.0022(11) -0.0025(10) 0.0004(11)
C21 0.040(2) 0.040(2) 0.0358(19) 0.0145(16) -0.0064(16) 0.0072(16)
C22 0.036(2) 0.056(3) 0.052(2) 0.012(2) -0.0143(18) -0.0229(19)
N2 0.0258(13) 0.0180(11) 0.0197(12) 0.0011(9) -0.0034(10) -0.0030(10)
N3 0.0224(13) 0.0175(12) 0.0222(12) 0.0010(10) -0.0025(10) -0.0014(10)
C23 0.043(2) 0.0330(18) 0.037(2) -0.0032(15) -0.0172(16) -0.0068(16)
C24 0.047(2) 0.036(2) 0.051(2) -0.0124(18) 0.0013(19) 0.0062(18)
N4 0.0257(13) 0.0181(12) 0.0284(14) 0.0041(10) -0.0078(11) -0.0011(10)
N5 0.0220(12) 0.0195(12) 0.0217(12) 0.0020(9) 0.0009(10) -0.0003(10)
C25 0.047(2) 0.0322(19) 0.048(2) 0.0031(16) 0.0293(18) 0.0036(16)
C26 0.0350(18) 0.0212(15) 0.0307(17) 0.0019(13) 0.0047(14) 0.0044(13)
N6 0.0226(12) 0.0205(12) 0.0173(11) 0.0019(9) 0.0036(9) 0.0032(10)
N7 0.0198(12) 0.0266(13) 0.0200(12) 0.0052(10) 0.0023(10) 0.0015(10)
C27 0.0323(19) 0.063(3) 0.0280(18) 0.0137(17) 0.0093(15) 0.0045(17)
C28 0.045(2) 0.073(3) 0.036(2) 0.007(2) -0.0165(18) -0.009(2)
N8 0.0353(16) 0.0304(15) 0.0272(14) 0.0079(11) 0.0078(12) 0.0109(12)
Pd1 0.01986(11) 0.01489(10) 0.01421(10) -0.00070(8) -0.00278(7) -0.00103(8)
Pd2 0.01936(11) 0.02170(11) 0.01519(10) 0.00208(8) 0.00348(7) 0.00278(9)
C29 0.095(4) 0.0206(17) 0.037(2) -0.0023(15) -0.006(2) 0.002(2)
C30 0.0420(19) 0.0212(15) 0.0215(15) 0.0017(12) -0.0026(13) 0.0014(13)
C31 0.0269(16) 0.0228(15) 0.0214(15) -0.0060(12) -0.0003(12) 0.0021(12)
C32 0.0149(13) 0.0225(14) 0.0183(13) -0.0029(11) -0.0006(10) 0.0007(11)
C33 0.0260(15) 0.0273(16) 0.0157(13) 0.0008(11) 0.0014(11) 0.0024(12)
C34 0.0270(16) 0.0258(15) 0.0175(13) -0.0008(11) -0.0044(11) 0.0033(12)
C35 0.0189(13) 0.0164(13) 0.0213(13) 0.0030(11) -0.0014(11) -0.0017(11)
C36 0.0189(14) 0.0208(14) 0.0256(15) 0.0037(11) -0.0020(11) 0.0007(11)
C37 0.0215(14) 0.0166(13) 0.0232(14) 0.0061(11) 0.0036(11) 0.0006(11)
C38 0.0260(16) 0.0267(16) 0.0341(17) 0.0108(13) 0.0112(13) 0.0054(13)
C39 0.042(2) 0.0309(17) 0.0227(16) 0.0077(13) 0.0151(14) 0.0128(15)
C40 0.0244(15) 0.0263(15) 0.0207(14) 0.0019(12) 0.0049(12) 0.0060(12)
C41 0.0263(15) 0.0244(15) 0.0203(14) 0.0001(11) 0.0041(12) 0.0054(12)
C42 0.0176(13) 0.0247(15) 0.0192(13) -0.0028(11) 0.0001(11) 0.0020(11)
C43 0.0333(17) 0.0222(15) 0.0222(15) -0.0024(12) 0.0030(13) 0.0015(13)
C44 0.0337(18) 0.0248(16) 0.0280(16) 0.0006(13) 0.0041(13) 0.0087(13)
C45 0.0236(15) 0.0235(15) 0.0278(16) 0.0095(12) 0.0049(12) 0.0030(12)
C46 0.0205(15) 0.0354(17) 0.0258(16) 0.0098(13) 0.0045(12) 0.0029(13)
C47 0.0255(16) 0.045(2) 0.0265(16) 0.0088(15) 0.0031(13) 0.0010(15)
C48 0.034(2) 0.079(3) 0.033(2) -0.003(2) -0.0078(16) 0.008(2)
N9 0.0470(17) 0.0128(11) 0.0251(14) 0.0013(10) -0.0046(12) 0.0033(11)
C49 0.0324(19) 0.0357(19) 0.042(2) -0.0090(16) 0.0080(15) 0.0072(15)
C50 0.037(2) 0.0354(19) 0.0372(19) -0.0140(15) -0.0066(15) -0.0052(15)
N10 0.0222(12) 0.0186(11) 0.0117(10) 0.0006(9) -0.0011(9) 0.0005(10)
N11 0.0182(12) 0.0136(11) 0.0205(12) 0.0008(9) 0.0019(9) 0.0001(9)
C51 0.0198(15) 0.0275(16) 0.048(2) 0.0047(15) -0.0078(14) -0.0016(13)
C52 0.0324(17) 0.0274(16) 0.0246(16) 0.0021(13) -0.0042(13) 0.0057(13)
N12 0.0232(13) 0.0167(11) 0.0201(12) 0.0010(9) 0.0062(10) 0.0021(9)
N13 0.0289(14) 0.0202(12) 0.0194(12) 0.0027(10) 0.0074(10) 0.0047(10)
C53 0.042(2) 0.042(2) 0.0248(16) -0.0036(15) -0.0065(14) 0.0065(17)
C54 0.0318(17) 0.0323(17) 0.0304(17) 0.0000(14) 0.0146(14) 0.0066(14)
N14 0.0227(12) 0.0207(12) 0.0172(11) 0.0015(9) 0.0041(9) 0.0020(10)
N15 0.0233(13) 0.0291(14) 0.0190(12) 0.0051(10) 0.0036(10) 0.0032(11)
C55 0.037(2) 0.055(2) 0.038(2) 0.0082(18) 0.0118(16) -0.0132(18)
C56 0.0286(18) 0.043(2) 0.048(2) 0.0139(17) 0.0011(16) 0.0093(16)
N16 0.0275(14) 0.0460(17) 0.0194(13) 0.0024(12) 0.0002(11) 0.0023(12)
B1 0.054(3) 0.064(3) 0.043(3) 0.022(2) -0.014(2) -0.023(3)
F1 0.0575(16) 0.089(2) 0.0526(16) 0.0167(14) -0.0099(13) -0.0385(15)
F2 0.251(6) 0.176(5) 0.042(2) 0.031(2) -0.006(3) -0.094(4)
F3 0.087(3) 0.107(3) 0.175(5) 0.004(3) -0.039(3) -0.003(2)
F4 0.085(2) 0.0683(19) 0.089(2) 0.0276(16) -0.0407(18) -0.0384(17)
B2 0.034(2) 0.0263(18) 0.0250(18) 0.0011(14) -0.0064(15) -0.0049(15)
F5A 0.048(6) 0.070(9) 0.194(15) 0.069(9) -0.056(9) -0.034(6)
F6A 0.050(4) 0.052(6) 0.025(4) -0.002(3) 0.015(4) 0.014(3)
F7A 0.014(3) 0.024(3) 0.069(5) 0.018(3) 0.008(3) 0.000(2)
F8A 0.037(6) 0.019(5) 0.035(4) 0.006(4) -0.017(4) 0.002(4)
F5B 0.224(14) 0.032(3) 0.038(5) -0.009(3) -0.050(7) 0.025(7)
F6B 0.085(8) 0.175(11) 0.126(10) 0.047(8) 0.053(7) 0.018(7)
F7B 0.073(6) 0.016(2) 0.031(2) -0.0031(19) -0.023(2) -0.010(3)
F8B 0.091(8) 0.044(7) 0.081(9) 0.024(5) -0.049(6) -0.025(5)
B3 0.035(2) 0.0305(19) 0.0187(16) -0.0005(14) -0.0002(14) 0.0014(16)
F9A 0.085(4) 0.0301(19) 0.0251(18) 0.0067(14) 0.009(2) -0.003(2)
F10A 0.044(3) 0.043(2) 0.0214(19) -0.0032(16) -0.0068(18) 0.004(2)
F11A 0.047(3) 0.056(4) 0.024(3) -0.004(3) 0.0054(18) 0.016(2)
F12A 0.0273(18) 0.059(3) 0.042(2) -0.0073(19) 0.0017(15) -0.0084(17)
F9B 0.043(4) 0.104(9) 0.046(4) -0.024(5) -0.001(3) 0.021(4)
F10B 0.124(10) 0.035(4) 0.018(3) 0.005(2) 0.015(5) 0.002(6)
F11B 0.20(2) 0.049(8) 0.029(5) -0.008(5) 0.003(9) 0.048(10)
F12B 0.050(5) 0.089(7) 0.051(4) 0.019(4) 0.000(4) -0.023(5)
O1 0.0428(17) 0.078(2) 0.064(2) -0.0311(18) 0.0091(15) -0.0118(16)
O2 0.0585(19) 0.0520(18) 0.0405(16) 0.0039(14) -0.0096(14) -0.0225(15)
O3 0.087(5) 0.057(4) 0.060(4) -0.009(3) 0.032(4) 0.014(3)
B4 0.058(3) 0.047(3) 0.041(3) -0.015(2) 0.013(2) -0.012(2)
F13A 0.195(14) 0.095(8) 0.107(12) -0.054(8) 0.068(9) -0.096(9)
F14A 0.055(7) 0.121(11) 0.088(9) -0.046(7) 0.021(6) 0.003(6)
F15A 0.121(12) 0.169(15) 0.047(6) 0.046(7) 0.015(7) 0.005(9)
F16A 0.041(5) 0.072(5) 0.111(10) -0.018(6) 0.026(5) -0.004(3)
F13B 0.205(16) 0.066(5) 0.100(9) 0.009(5) -0.104(10) -0.021(8)
F14B 0.054(6) 0.039(4) 0.141(11) -0.034(5) 0.036(6) -0.009(3)
F15B 0.182(14) 0.075(6) 0.067(6) -0.004(4) 0.082(7) 0.007(6)
F16B 0.065(4) 0.034(3) 0.067(5) -0.018(3) 0.017(3) -0.008(3)

loop_
_atom_type_symbol
_atom_type_description
_atom_type_scat_dispersion_real
_atom_type_scat_dispersion_imag
_atom_type_scat_source
C C 0.0033 0.0016 'International Tables Vol C Tables 4.2.6.8 and 6.1.1.4'
H H 0.0000 0.0000 'International Tables Vol C Tables 4.2.6.8 and 6.1.1.4'
B B 0.0013 0.0007 'International Tables Vol C Tables 4.2.6.8 and 6.1.1.4'
F F 0.0171 0.0103 'International Tables Vol C Tables 4.2.6.8 and 6.1.1.4'
N N 0.0061 0.0033 'International Tables Vol C Tables 4.2.6.8 and 6.1.1.4'
Pd Pd -0.9988 1.0072 'International Tables Vol C Tables 4.2.6.8 and 6.1.1.4'
O O 0.0106 0.0060 'International Tables Vol C Tables 4.2.6.8 and 6.1.1.4'

loop_
_geom_angle_atom_site_label_1
_geom_angle_atom_site_label_2
_geom_angle_atom_site_label_3
_geom_angle
C2 C1 H28 109.5
C2 C1 H29 109.5
H28 C1 H29 109.5
C2 C1 H30 109.5
H28 C1 H30 109.5
H29 C1 H30 109.5
N1 C2 C1 121.8(3)
N1 C2 C3 113.2(3)
C1 C2 C3 125.1(3)
C4 C3 C2 99.2(2)
C4 C3 C22 111.8(3)
C2 C3 C22 111.8(3)
C4 C3 C21 111.3(3)
C2 C3 C21 111.9(3)
C22 C3 C21 110.4(3)
N2 C4 C3 109.7(3)
N2 C4 C5 126.8(3)
C3 C4 C5 123.5(3)
C4 C5 C6 118.5(3)
C4 C5 H31 107.7
C6 C5 H31 107.7
C4 C5 H32 107.7
C6 C5 H32 107.7
H31 C5 H32 107.1
C7 C6 C5 111.3(3)
C7 C6 H33 109.4
C5 C6 H33 109.4
C7 C6 H34 109.4
C5 C6 H34 109.4
H33 C6 H34 108.0
N3 C7 C6 120.5(3)
N3 C7 C8 110.4(3)
C6 C7 C8 129.1(3)
C9 C8 C7 98.1(2)
C9 C8 C23 113.1(3)
C7 C8 C23 113.5(3)
C9 C8 C24 109.3(3)
C7 C8 C24 110.0(3)
C23 C8 C24 112.1(3)
N4 C9 C10 122.0(3)
N4 C9 C8 113.5(3)
C10 C9 C8 124.5(3)
C9 C10 C11 112.6(3)
C9 C10 H35 109.1
C11 C10 H35 109.1
C9 C10 H36 109.1
C11 C10 H36 109.1
H35 C10 H36 107.8
C12 C11 C10 115.4(3)
C12 C11 H37 108.4
C10 C11 H37 108.4
C12 C11 H38 108.4
C10 C11 H38 108.4
H37 C11 H38 107.5
N5 C12 C11 120.7(3)
N5 C12 C13 113.2(3)
C11 C12 C13 126.0(3)
C14 C13 C12 98.6(2)
C14 C13 C25 115.0(3)
C12 C13 C25 113.1(3)
C14 C13 C26 108.9(3)
C12 C13 C26 112.3(3)
C25 C13 C26 108.8(3)
N6 C14 C13 109.6(3)
N6 C14 C15 121.5(3)
C13 C14 C15 128.7(3)
C14 C15 C16 113.2(3)
C14 C15 H39 108.9
C16 C15 H39 108.9
C14 C15 H40 108.9
C16 C15 H40 108.9
H39 C15 H40 107.8
C17 C16 C15 117.8(3)
C17 C16 H41 107.8
C15 C16 H41 107.8
C17 C16 H42 107.8
C15 C16 H42 107.8
H41 C16 H42 107.2
N7 C17 C16 128.2(3)
N7 C17 C18 110.0(3)
C16 C17 C18 121.8(3)
C19 C18 C17 98.6(3)
C19 C18 C27 115.7(3)
C17 C18 C27 115.5(3)
C19 C18 C28 108.1(3)
C17 C18 C28 108.9(3)
C27 C18 C28 109.4(3)
N8 C19 C20 122.3(3)
N8 C19 C18 113.2(3)
C20 C19 C18 124.5(3)
C19 C20 H1 109.5
C19 C20 H2 109.5
H1 C20 H2 109.5
C19 C20 H3 109.5
H1 C20 H3 109.5
H2 C20 H3 109.5
C2 N1 N2 106.4(3)
C3 C21 H4 109.5
C3 C21 H5 109.5
H4 C21 H5 109.5
C3 C21 H6 109.5
H4 C21 H6 109.5
H5 C21 H6 109.5
C3 C22 H7 109.5
C3 C22 H8 109.5
H7 C22 H8 109.5
C3 C22 H9 109.5
H7 C22 H9 109.5
H8 C22 H9 109.5
C4 N2 N1 111.5(3)
C4 N2 Pd1 135.5(2)
N1 N2 Pd1 112.88(17)
C7 N3 N4 111.9(2)
C7 N3 Pd1 125.9(2)
N4 N3 Pd1 121.91(18)
C8 C23 H10 109.5
C8 C23 H11 109.5
H10 C23 H11 109.5
C8 C23 H12 109.5
H10 C23 H12 109.5
H11 C23 H12 109.5
C8 C24 H13 109.5
C8 C24 H14 109.5
H13 C24 H14 109.5
C8 C24 H15 109.5
H13 C24 H15 109.5
H14 C24 H15 109.5
C9 N4 N3 106.0(3)
C12 N5 N6 106.2(2)
C13 C25 H16 109.5
C13 C25 H17 109.5
H16 C25 H17 109.5
C13 C25 H18 109.5
H16 C25 H18 109.5
H17 C25 H18 109.5
C13 C26 H19 109.5
C13 C26 H20 109.5
H19 C26 H20 109.5
C13 C26 H21 109.5
H19 C26 H21 109.5
H20 C26 H21 109.5
C14 N6 N5 112.3(2)
C14 N6 Pd2 126.0(2)
N5 N6 Pd2 121.57(18)
C17 N7 N8 110.9(2)
C17 N7 Pd2 135.1(2)
N8 N7 Pd2 113.80(18)
C18 C27 H22 109.5
C18 C27 H23 109.5
H22 C27 H23 109.5
C18 C27 H24 109.5
H22 C27 H24 109.5
H23 C27 H24 109.5
C18 C28 H25 109.5
C18 C28 H26 109.5
H25 C28 H26 109.5
C18 C28 H27 109.5
H25 C28 H27 109.5
H26 C28 H27 109.5
C19 N8 N7 106.7(3)
N10 Pd1 N3 177.15(10)
N10 Pd1 N2 89.94(10)
N3 Pd1 N2 88.04(10)
N10 Pd1 N11 89.66(9)
N3 Pd1 N11 92.36(10)
N2 Pd1 N11 179.56(10)
N6 Pd2 N14 91.55(10)
N6 Pd2 N15 175.53(11)
N14 Pd2 N15 89.16(10)
N6 Pd2 N7 90.04(10)
N14 Pd2 N7 176.37(10)
N15 Pd2 N7 89.50(10)
C30 C29 H43 109.5
C30 C29 H44 109.5
H43 C29 H44 109.5
C30 C29 H45 109.5
H43 C29 H45 109.5
H44 C29 H45 109.5
N9 C30 C29 123.3(3)
N9 C30 C31 113.7(3)
C29 C30 C31 122.9(3)
C32 C31 C30 98.1(2)
C32 C31 C50 116.3(3)
C30 C31 C50 115.2(3)
C32 C31 C49 106.4(3)
C30 C31 C49 107.6(3)
C50 C31 C49 111.9(3)
N10 C32 C33 121.7(3)
N10 C32 C31 109.9(3)
C33 C32 C31 128.4(3)
C32 C33 C34 111.8(2)
C32 C33 H73 109.3
C34 C33 H73 109.3
C32 C33 H74 109.3
C34 C33 H74 109.3
H73 C33 H74 107.9
C35 C34 C33 117.7(2)
C35 C34 H75 107.9
C33 C34 H75 107.9
C35 C34 H76 107.9
C33 C34 H76 107.9
H75 C34 H76 107.2
N11 C35 C34 127.2(3)
N11 C35 C36 110.0(3)
C34 C35 C36 122.8(2)
C37 C36 C35 98.8(2)
C37 C36 C51 112.1(3)
C35 C36 C51 113.3(2)
C37 C36 C52 111.5(2)
C35 C36 C52 111.2(2)
C51 C36 C52 109.6(3)
N12 C37 C38 122.2(3)
N12 C37 C36 113.4(3)
C38 C37 C36 124.2(3)
C37 C38 C39 115.2(3)
C37 C38 H77 108.5
C39 C38 H77 108.5
C37 C38 H78 108.5
C39 C38 H78 108.5
H77 C38 H78 107.5
C40 C39 C38 112.4(3)
C40 C39 H79 109.1
C38 C39 H79 109.1
C40 C39 H80 109.1
C38 C39 H80 109.1
H79 C39 H80 107.8
N13 C40 C39 122.3(3)
N13 C40 C41 113.8(3)
C39 C40 C41 124.0(3)
C42 C41 C40 98.3(2)
C42 C41 C53 110.6(3)
C40 C41 C53 111.9(3)
C42 C41 C54 112.0(3)
C40 C41 C54 112.3(3)
C53 C41 C54 111.2(3)
N14 C42 C43 121.6(3)
N14 C42 C41 110.4(3)
C43 C42 C41 128.1(3)
C42 C43 C44 112.7(3)
C42 C43 H81 109.1
C44 C43 H81 109.1
C42 C43 H82 109.1
C44 C43 H82 109.1
H81 C43 H82 107.8
C45 C44 C43 117.7(3)
C45 C44 H83 107.9
C43 C44 H83 107.9
C45 C44 H84 107.9
C43 C44 H84 107.9
H83 C44 H84 107.2
N15 C45 C44 126.9(3)
N15 C45 C46 110.2(3)
C44 C45 C46 122.9(3)
C47 C46 C45 99.1(3)
C47 C46 C56 114.5(3)
C45 C46 C56 113.0(3)
C47 C46 C55 108.9(3)
C45 C46 C55 109.4(3)
C56 C46 C55 111.3(3)
N16 C47 C48 121.6(3)
N16 C47 C46 113.1(3)
C48 C47 C46 125.2(3)
C47 C48 H46 109.5
C47 C48 H47 109.5
H46 C48 H47 109.5
C47 C48 H48 109.5
H46 C48 H48 109.5
H47 C48 H48 109.5
C30 N9 N10 105.9(2)
C31 C49 H49 109.5
C31 C49 H50 109.5
H49 C49 H50 109.5
C31 C49 H51 109.5
H49 C49 H51 109.5
H50 C49 H51 109.5
C31 C50 H52 109.5
C31 C50 H53 109.5
H52 C50 H53 109.5
C31 C50 H54 109.5
H52 C50 H54 109.5
H53 C50 H54 109.5
C32 N10 N9 111.9(2)
C32 N10 Pd1 123.7(2)
N9 N10 Pd1 124.02(17)
C35 N11 N12 111.1(2)
C35 N11 Pd1 135.9(2)
N12 N11 Pd1 112.57(17)
C36 C51 H55 109.5
C36 C51 H56 109.5
H55 C51 H56 109.5
C36 C51 H57 109.5
H55 C51 H57 109.5
H56 C51 H57 109.5
C36 C52 H58 109.5
C36 C52 H59 109.5
H58 C52 H59 109.5
C36 C52 H60 109.5
H58 C52 H60 109.5
H59 C52 H60 109.5
C37 N12 N11 106.7(2)
C40 N13 N14 105.6(2)
C41 C53 H61 109.5
C41 C53 H62 109.5
H61 C53 H62 109.5
C41 C53 H63 109.5
H61 C53 H63 109.5
H62 C53 H63 109.5
C41 C54 H64 109.5
C41 C54 H65 109.5
H64 C54 H65 109.5
C41 C54 H66 109.5
H64 C54 H66 109.5
H65 C54 H66 109.5
C42 N14 N13 111.9(2)
C42 N14 Pd2 124.7(2)
N13 N14 Pd2 123.30(17)
C45 N15 N16 110.7(3)
C45 N15 Pd2 136.6(2)
N16 N15 Pd2 112.57(18)
C46 C55 H67 109.5
C46 C55 H68 109.5
H67 C55 H68 109.5
C46 C55 H69 109.5
H67 C55 H69 109.5
H68 C55 H69 109.5
C46 C56 H70 109.5
C46 C56 H71 109.5
H70 C56 H71 109.5
C46 C56 H72 109.5
H70 C56 H72 109.5
H71 C56 H72 109.5
C47 N16 N15 106.9(3)
F2 B1 F1 113.3(5)
F2 B1 F4 113.0(5)
F1 B1 F4 111.5(4)
F2 B1 F3 106.0(5)
F1 B1 F3 106.5(5)
F4 B1 F3 105.7(4)
F6B B2 F8B 107.6(10)
F6B B2 F5B 108.1(8)
F8B B2 F5B 109.8(9)
F6B B2 F7B 97.6(8)
F8B B2 F7B 114.4(9)
F5B B2 F7B 118.0(7)
F5A B2 F6A 92.4(11)
F5A B2 F7A 123.3(9)
F6A B2 F7A 108.8(7)
F5A B2 F8A 109.0(11)
F6A B2 F8A 110.0(10)
F7A B2 F8A 111.4(8)
F10B B3 F12B 112.4(7)
F12A B3 F9A 112.5(4)
F12A B3 F11A 109.4(4)
F9A B3 F11A 110.3(5)
F10B B3 F11B 112.2(9)
F12B B3 F11B 106.6(9)
F12A B3 F10A 107.7(3)
F9A B3 F10A 108.0(4)
F11A B3 F10A 108.8(5)
F10B B3 F9B 109.5(7)
F12B B3 F9B 108.1(6)
F11B B3 F9B 107.7(10)
H1W O1 H2W 102(4)
H3W O2 H4W 106(4)
H5W O3 H6W 102(5)
F15A B4 F14A 121.7(14)
F15A B4 F13A 90.7(18)
F14A B4 F13A 119.2(11)
F13B B4 F15B 114.7(13)
F15A B4 F16A 105.0(13)
F14A B4 F16A 108.2(8)
F13A B4 F16A 110.4(11)
F13B B4 F16B 101.9(9)
F15B B4 F16B 122.8(10)
F13B B4 F14B 107.4(8)
F15B B4 F14B 100.3(9)
F16B B4 F14B 109.1(6)

loop_
_geom_bond_atom_site_label_1
_geom_bond_atom_site_label_2
_geom_bond_distance
C1 C2 1.485(5)
C1 H28 0.9800
C1 H29 0.9800
C1 H30 0.9800
C2 N1 1.284(4)
C2 C3 1.508(5)
C3 C4 1.496(5)
C3 C22 1.540(5)
C3 C21 1.543(4)
C4 N2 1.298(4)
C4 C5 1.497(5)
C5 C6 1.527(5)
C5 H31 0.9900
C5 H32 0.9900
C6 C7 1.491(4)
C6 H33 0.9900
C6 H34 0.9900
C7 N3 1.274(4)
C7 C8 1.501(4)
C8 C9 1.496(5)
C8 C23 1.535(5)
C8 C24 1.548(5)
C9 N4 1.290(4)
C9 C10 1.486(4)
C10 C11 1.518(5)
C10 H35 0.9900
C10 H36 0.9900
C11 C12 1.494(4)
C11 H37 0.9900
C11 H38 0.9900
C12 N5 1.284(4)
C12 C13 1.504(4)
C13 C14 1.495(4)
C13 C25 1.545(4)
C13 C26 1.545(4)
C14 N6 1.284(4)
C14 C15 1.500(4)
C15 C16 1.525(5)
C15 H39 0.9900
C15 H40 0.9900
C16 C17 1.488(5)
C16 H41 0.9900
C16 H42 0.9900
C17 N7 1.290(4)
C17 C18 1.501(4)
C18 C19 1.496(5)
C18 C27 1.527(4)
C18 C28 1.541(5)
C19 N8 1.285(4)
C19 C20 1.492(5)
C20 H1 0.9800
C20 H2 0.9800
C20 H3 0.9800
N1 N2 1.447(4)
C21 H4 0.9800
C21 H5 0.9800
C21 H6 0.9800
C22 H7 0.9800
C22 H8 0.9800
C22 H9 0.9800
N2 Pd1 2.003(3)
N3 N4 1.431(3)
N3 Pd1 1.993(2)
C23 H10 0.9800
C23 H11 0.9800
C23 H12 0.9800
C24 H13 0.9800
C24 H14 0.9800
C24 H15 0.9800
N5 N6 1.427(3)
C25 H16 0.9800
C25 H17 0.9800
C25 H18 0.9800
C26 H19 0.9800
C26 H20 0.9800
C26 H21 0.9800
N6 Pd2 1.978(2)
N7 N8 1.442(4)
N7 Pd2 2.018(2)
C27 H22 0.9800
C27 H23 0.9800
C27 H24 0.9800
C28 H25 0.9800
C28 H26 0.9800
C28 H27 0.9800
Pd1 N10 1.990(2)
Pd1 N11 2.014(2)
Pd2 N14 1.999(2)
Pd2 N15 2.006(3)
C29 C30 1.491(5)
C29 H43 0.9800
C29 H44 0.9800
C29 H45 0.9800
C30 N9 1.285(4)
C30 C31 1.508(4)
C31 C32 1.487(4)
C31 C50 1.523(4)
C31 C49 1.551(4)
C32 N10 1.299(3)
C32 C33 1.486(4)
C33 C34 1.532(4)
C33 H73 0.9900
C33 H74 0.9900
C34 C35 1.491(4)
C34 H75 0.9900
C34 H76 0.9900
C35 N11 1.286(4)
C35 C36 1.506(4)
C36 C37 1.496(4)
C36 C51 1.540(4)
C36 C52 1.547(4)
C37 N12 1.279(4)
C37 C38 1.492(4)
C38 C39 1.525(5)
C38 H77 0.9900
C38 H78 0.9900
C39 C40 1.494(4)
C39 H79 0.9900
C39 H80 0.9900
C40 N13 1.290(4)
C40 C41 1.506(4)
C41 C42 1.492(4)
C41 C53 1.538(5)
C41 C54 1.544(4)
C42 N14 1.286(4)
C42 C43 1.490(4)
C43 C44 1.526(5)
C43 H81 0.9900
C43 H82 0.9900
C44 C45 1.493(5)
C44 H83 0.9900
C44 H84 0.9900
C45 N15 1.288(4)
C45 C46 1.502(4)
C46 C47 1.493(5)
C46 C56 1.532(5)
C46 C55 1.544(4)
C47 N16 1.282(4)
C47 C48 1.491(5)
C48 H46 0.9800
C48 H47 0.9800
C48 H48 0.9800
N9 N10 1.425(3)
C49 H49 0.9800
C49 H50 0.9800
C49 H51 0.9800
C50 H52 0.9800
C50 H53 0.9800
C50 H54 0.9800
N11 N12 1.449(3)
C51 H55 0.9800
C51 H56 0.9800
C51 H57 0.9800
C52 H58 0.9800
C52 H59 0.9800
C52 H60 0.9800
N13 N14 1.439(3)
C53 H61 0.9800
C53 H62 0.9800
C53 H63 0.9800
C54 H64 0.9800
C54 H65 0.9800
C54 H66 0.9800
N15 N16 1.451(4)
C55 H67 0.9800
C55 H68 0.9800
C55 H69 0.9800
C56 H70 0.9800
C56 H71 0.9800
C56 H72 0.9800
B1 F2 1.308(6)
B1 F1 1.353(5)
B1 F4 1.376(6)
B1 F3 1.410(7)
B2 F6B 1.330(13)
B2 F5A 1.333(16)
B2 F8B 1.359(17)
B2 F5B 1.364(12)
B2 F7B 1.372(8)
B2 F6A 1.376(13)
B2 F7A 1.376(10)
B2 F8A 1.394(16)
B3 F10B 1.347(8)
B3 F12B 1.351(7)
B3 F12A 1.365(5)
B3 F9A 1.368(5)
B3 F11A 1.378(8)
B3 F11B 1.383(13)
B3 F10A 1.413(5)
B3 F9B 1.419(7)
O1 H1W 0.880(19)
O1 H2W 0.898(19)
O2 H3W 0.841(19)
O2 H4W 0.847(19)
O3 H5W 0.85(2)
O3 H6W 0.85(2)
B4 F15A 1.238(16)
B4 F14A 1.286(16)
B4 F13B 1.304(12)
B4 F13A 1.320(16)
B4 F15B 1.380(15)
B4 F16A 1.416(14)
B4 F16B 1.416(11)
B4 F14B 1.444(12)

loop_
_geom_torsion_atom_site_label_1
_geom_torsion_atom_site_label_2
_geom_torsion_atom_site_label_3
_geom_torsion_atom_site_label_4
_geom_torsion
N1 C2 C3 C4 -0.3(4)
C1 C2 C3 C4 179.2(3)
N1 C2 C3 C22 -118.3(3)
C1 C2 C3 C22 61.2(5)
N1 C2 C3 C21 117.2(3)
C1 C2 C3 C21 -63.3(5)
C2 C3 C4 N2 0.4(3)
C22 C3 C4 N2 118.4(3)
C21 C3 C4 N2 -117.6(3)
C2 C3 C4 C5 -179.4(3)
C22 C3 C4 C5 -61.4(4)
C21 C3 C4 C5 62.6(4)
N2 C4 C5 C6 -7.1(5)
C3 C4 C5 C6 172.7(3)
C4 C5 C6 C7 -59.5(4)
C5 C6 C7 N3 84.7(4)
C5 C6 C7 C8 -93.6(4)
N3 C7 C8 C9 -3.4(3)
C6 C7 C8 C9 175.1(3)
N3 C7 C8 C23 -123.0(3)
C6 C7 C8 C23 55.5(5)
N3 C7 C8 C24 110.6(3)
C6 C7 C8 C24 -70.9(4)
C7 C8 C9 N4 3.9(4)
C23 C8 C9 N4 123.8(3)
C24 C8 C9 N4 -110.6(3)
C7 C8 C9 C10 -176.8(3)
C23 C8 C9 C10 -57.0(4)
C24 C8 C9 C10 68.6(4)
N4 C9 C10 C11 -14.5(5)
C8 C9 C10 C11 166.3(3)
C9 C10 C11 C12 74.9(4)
C10 C11 C12 N5 44.9(4)
C10 C11 C12 C13 -139.3(3)
N5 C12 C13 C14 3.1(3)
C11 C12 C13 C14 -172.9(3)
N5 C12 C13 C25 125.0(3)
C11 C12 C13 C25 -51.0(4)
N5 C12 C13 C26 -111.4(3)
C11 C12 C13 C26 72.5(4)
C12 C13 C14 N6 -3.4(3)
C25 C13 C14 N6 -123.9(3)
C26 C13 C14 N6 113.8(3)
C12 C13 C14 C15 180.0(3)
C25 C13 C14 C15 59.5(4)
C26 C13 C14 C15 -62.8(4)
N6 C14 C15 C16 83.5(4)
C13 C14 C15 C16 -100.2(4)
C14 C15 C16 C17 -65.5(4)
C15 C16 C17 N7 8.8(5)
C15 C16 C17 C18 -173.0(3)
N7 C17 C18 C19 7.1(3)
C16 C17 C18 C19 -171.4(3)
N7 C17 C18 C27 131.0(3)
C16 C17 C18 C27 -47.5(4)
N7 C17 C18 C28 -105.5(3)
C16 C17 C18 C28 76.0(4)
C17 C18 C19 N8 -6.0(4)
C27 C18 C19 N8 -129.8(3)
C28 C18 C19 N8 107.2(4)
C17 C18 C19 C20 176.7(4)
C27 C18 C19 C20 53.0(5)
C28 C18 C19 C20 -70.0(5)
C1 C2 N1 N2 -179.4(3)
C3 C2 N1 N2 0.1(4)
C3 C4 N2 N1 -0.4(3)
C5 C4 N2 N1 179.5(3)
C3 C4 N2 Pd1 -176.4(2)
C5 C4 N2 Pd1 3.4(5)
C2 N1 N2 C4 0.1(3)
C2 N1 N2 Pd1 177.1(2)
C6 C7 N3 N4 -176.6(3)
C8 C7 N3 N4 2.0(4)
C6 C7 N3 Pd1 -2.8(4)
C8 C7 N3 Pd1 175.8(2)
C10 C9 N4 N3 177.7(3)
C8 C9 N4 N3 -3.1(4)
C7 N3 N4 C9 0.6(3)
Pd1 N3 N4 C9 -173.4(2)
C11 C12 N5 N6 174.5(2)
C13 C12 N5 N6 -1.7(3)
C13 C14 N6 N5 2.8(3)
C15 C14 N6 N5 179.7(3)
C13 C14 N6 Pd2 179.58(19)
C15 C14 N6 Pd2 -3.5(4)
C12 N5 N6 C14 -0.7(3)
C12 N5 N6 Pd2 -177.65(19)
C16 C17 N7 N8 172.3(3)
C18 C17 N7 N8 -6.1(3)
C16 C17 N7 Pd2 -13.0(5)
C18 C17 N7 Pd2 168.6(2)
C20 C19 N8 N7 -179.7(4)
C18 C19 N8 N7 2.9(4)
C17 N7 N8 C19 2.1(4)
Pd2 N7 N8 C19 -173.9(2)
N9 C30 C31 C32 -5.8(4)
C29 C30 C31 C32 175.9(4)
N9 C30 C31 C50 -130.0(3)
C29 C30 C31 C50 51.7(5)
N9 C30 C31 C49 104.4(3)
C29 C30 C31 C49 -73.9(4)
C30 C31 C32 N10 6.4(3)
C50 C31 C32 N10 129.7(3)
C49 C31 C32 N10 -104.8(3)
C30 C31 C32 C33 -175.1(3)
C50 C31 C32 C33 -51.8(4)
C49 C31 C32 C33 73.7(4)
N10 C32 C33 C34 -77.3(3)
C31 C32 C33 C34 104.4(3)
C32 C33 C34 C35 67.5(3)
C33 C34 C35 N11 1.1(4)
C33 C34 C35 C36 179.1(3)
N11 C35 C36 C37 -1.8(3)
C34 C35 C36 C37 179.9(3)
N11 C35 C36 C51 -120.6(3)
C34 C35 C36 C51 61.1(4)
N11 C35 C36 C52 115.5(3)
C34 C35 C36 C52 -62.8(4)
C35 C36 C37 N12 2.1(3)
C51 C36 C37 N12 121.8(3)
C52 C36 C37 N12 -114.9(3)
C35 C36 C37 C38 -172.6(3)
C51 C36 C37 C38 -52.9(4)
C52 C36 C37 C38 70.4(4)
N12 C37 C38 C39 41.0(4)
C36 C37 C38 C39 -144.7(3)
C37 C38 C39 C40 78.6(4)
C38 C39 C40 N13 -28.2(4)
C38 C39 C40 C41 149.5(3)
N13 C40 C41 C42 1.5(3)
C39 C40 C41 C42 -176.4(3)
N13 C40 C41 C53 -114.7(3)
C39 C40 C41 C53 67.4(4)
N13 C40 C41 C54 119.4(3)
C39 C40 C41 C54 -58.4(4)
C40 C41 C42 N14 -1.7(3)
C53 C41 C42 N14 115.6(3)
C54 C41 C42 N14 -119.8(3)
C40 C41 C42 C43 178.3(3)
C53 C41 C42 C43 -64.5(4)
C54 C41 C42 C43 60.1(4)
N14 C42 C43 C44 84.0(4)
C41 C42 C43 C44 -95.9(4)
C42 C43 C44 C45 -60.8(4)
C43 C44 C45 N15 -6.3(5)
C43 C44 C45 C46 172.3(3)
N15 C45 C46 C47 -2.8(3)
C44 C45 C46 C47 178.4(3)
N15 C45 C46 C56 -124.4(3)
C44 C45 C46 C56 56.8(4)
N15 C45 C46 C55 111.0(3)
C44 C45 C46 C55 -67.7(4)
C45 C46 C47 N16 2.8(4)
C56 C46 C47 N16 123.3(3)
C55 C46 C47 N16 -111.5(3)
C45 C46 C47 C48 -178.9(4)
C56 C46 C47 C48 -58.4(5)
C55 C46 C47 C48 66.8(5)
C29 C30 N9 N10 -178.5(4)
C31 C30 N9 N10 3.2(4)
C33 C32 N10 N9 176.1(3)
C31 C32 N10 N9 -5.3(3)
C33 C32 N10 Pd1 -10.7(4)
C31 C32 N10 Pd1 167.93(19)
C30 N9 N10 C32 1.4(4)
C30 N9 N10 Pd1 -171.9(2)
C34 C35 N11 N12 179.2(3)
C36 C35 N11 N12 1.1(3)
C34 C35 N11 Pd1 -9.8(5)
C36 C35 N11 Pd1 172.1(2)
C38 C37 N12 N11 173.2(2)
C36 C37 N12 N11 -1.6(3)
C35 N11 N12 C37 0.3(3)
Pd1 N11 N12 C37 -172.89(18)
C39 C40 N13 N14 177.1(3)
C41 C40 N13 N14 -0.8(3)
C43 C42 N14 N13 -178.5(3)
C41 C42 N14 N13 1.5(3)
C43 C42 N14 Pd2 -1.8(4)
C41 C42 N14 Pd2 178.2(2)
C40 N13 N14 C42 -0.5(3)
C40 N13 N14 Pd2 -177.2(2)
C44 C45 N15 N16 -179.2(3)
C46 C45 N15 N16 2.1(3)
C44 C45 N15 Pd2 5.4(5)
C46 C45 N15 Pd2 -173.3(2)
C48 C47 N16 N15 179.9(3)
C46 C47 N16 N15 -1.8(4)
C45 N15 N16 C47 -0.2(4)
Pd2 N15 N16 C47 176.4(2)
